data_4114641
loop_
_publ_author_name
'David R. Spring'
'Shyam Krishnan'
'Helen E. Blackwell'
'Stuart L. Schreiber'

_publ_section_title
;
 Diversity-Oriented Synthesis of Biaryl-Containing Medium Rings Using a
 One Bead/One Stock Solution Platform
;
_journal_name_full 'Journal of the American Chemical Society'
_journal_page_first 1354
_journal_page_last 1363
_journal_paper_doi 10.1021/ja017248o
_journal_volume 124
_journal_year 2002
_chemical_formula_sum 'C33 H35 N O4'
_chemical_formula_weight 509.62
_chemical_name_systematic
; 
 ? 
;
_space_group_IT_number 1
_symmetry_cell_setting triclinic
_symmetry_space_group_name_Hall 'P 1'
_symmetry_space_group_name_H-M 'P 1'
_atom_sites_solution_hydrogens geom
_atom_sites_solution_primary direct
_atom_sites_solution_secondary difmap
_audit_creation_method SHELXL-97
_cell_angle_alpha 84.8520(10)
_cell_angle_beta 86.0930(10)
_cell_angle_gamma 71.9280(10)
_cell_formula_units_Z 2
_cell_length_a 9.5252(4)
_cell_length_b 11.3143(5)
_cell_length_c 13.6606(7)
_cell_measurement_temperature 213(2)
_cell_volume 1392.68(11)
_computing_cell_refinement 'SMART (BRUKER, V5.054, 1998)'
_computing_data_collection 'ASTRO (BRUKER, V5.007, 1997)'
_computing_data_reduction 'SAINT (BRUKER, V6.01, 1999)'
_computing_molecular_graphics 'SHELXTL (BRUKER, 1998, V5.1)'
_computing_publication_material 'XCIF (Sheldrick and BRUKER, 1997, V5.1)'
_computing_structure_refinement 'SHELXL-97 (Sheldrick, 1997)'
_computing_structure_solution 'SHELXS-97 (Sheldrick, 1990)'
_diffrn_ambient_temperature 213(2)
_diffrn_measured_fraction_theta_full 0.865
_diffrn_measured_fraction_theta_max 0.865
_diffrn_measurement_method '\w, 0.3 deg'
_diffrn_radiation_monochromator graphite
_diffrn_radiation_source 'normal-focus sealed tube'
_diffrn_radiation_type MoK\a
_diffrn_radiation_wavelength 0.71073
_diffrn_reflns_av_R_equivalents 0.0252
_diffrn_reflns_av_sigmaI/netI 0.0161
_diffrn_reflns_limit_h_max 10
_diffrn_reflns_limit_h_min -11
_diffrn_reflns_limit_k_max 5
_diffrn_reflns_limit_k_min -14
_diffrn_reflns_limit_l_max 17
_diffrn_reflns_limit_l_min -17
_diffrn_reflns_number 8767
_diffrn_reflns_theta_full 27.64
_diffrn_reflns_theta_max 27.64
_diffrn_reflns_theta_min 1.50
_diffrn_standards_decay_% <1
_diffrn_standards_interval_count 0
_diffrn_standards_number 0
_exptl_absorpt_coefficient_mu 0.079
_exptl_absorpt_correction_type none
_exptl_crystal_colour colorless
_exptl_crystal_density_diffrn 1.215
_exptl_crystal_description regular_block
_exptl_crystal_F_000 544
_exptl_crystal_size_max 0.25
_exptl_crystal_size_mid 0.15
_exptl_crystal_size_min 0.15
_refine_diff_density_max 0.194
_refine_diff_density_min -0.174
_refine_diff_density_rms 0.031
_refine_ls_abs_structure_details 'Flack H D (1983), Acta Cryst. A39, 876-881'
_refine_ls_abs_structure_Flack -0.1(6)
_refine_ls_extinction_coef 0.043(2)
_refine_ls_extinction_expression Fc^*^=kFc[1+0.001xFc^2^\l^3^/sin(2\q)]^-1/4^
_refine_ls_extinction_method SHELXL
_refine_ls_goodness_of_fit_ref 1.008
_refine_ls_hydrogen_treatment fixed
_refine_ls_matrix_type full
_refine_ls_number_parameters 686
_refine_ls_number_reflns 6798
_refine_ls_number_restraints 3
_refine_ls_restrained_S_all 1.008
_refine_ls_R_factor_all 0.0329
_refine_ls_R_factor_gt 0.0319
_refine_ls_shift/su_max 0.001
_refine_ls_shift/su_mean 0.000
_refine_ls_structure_factor_coef Fsqd
_refine_ls_weighting_details 'calc w=1/[\s^2^(Fo^2^)+(0.0671P)^2^+0.1042P] where P=(Fo^2^+2Fc^2^)/3'
_refine_ls_weighting_scheme calc
_refine_ls_wR_factor_gt 0.0885
_refine_ls_wR_factor_ref 0.0897
_reflns_number_gt 6605
_reflns_number_total 6798
_reflns_threshold_expression >2sigma(I)
_cod_data_source_file ja017248o_s2_19.cif
_cod_data_source_block sls53t
_cod_database_code 4114641

loop_
_symmetry_equiv_pos_as_xyz
'x, y, z'

loop_
_atom_site_label
_atom_site_type_symbol
_atom_site_fract_x
_atom_site_fract_y
_atom_site_fract_z
_atom_site_U_iso_or_equiv
_atom_site_adp_type
_atom_site_occupancy
_atom_site_symmetry_multiplicity
_atom_site_calc_flag
_atom_site_refinement_flags
O1 O -0.44105(13) -0.78443(12) -0.44260(9) 0.0338(3) Uani 1 1 d .
O2 O -0.70287(15) -1.03361(13) -0.21936(11) 0.0416(3) Uani 1 1 d .
O3 O -1.18790(16) -1.06311(15) -0.23588(12) 0.0490(4) Uani 1 1 d .
O4 O -1.07462(14) -0.67964(12) -0.33433(10) 0.0386(3) Uani 1 1 d .
N1 N -0.75960(15) -0.77808(13) -0.41553(10) 0.0267(3) Uani 1 1 d .
C1 C -0.70855(18) -0.67381(16) -0.45886(13) 0.0282(3) Uani 1 1 d .
H1A H -0.7004 -0.6798 -0.5310 0.034 Uiso 1 1 calc R
C2 C -0.5578(2) -0.67149(17) -0.42763(14) 0.0328(4) Uani 1 1 d .
H2A H -0.5325 -0.6022 -0.4649 0.039 Uiso 1 1 calc R
H2B H -0.5654 -0.6558 -0.3578 0.039 Uiso 1 1 calc R
C3 C -0.3947(2) -0.80512(19) -0.54388(14) 0.0371(4) Uani 1 1 d .
H3A H -0.3198 -0.7641 -0.5651 0.045 Uiso 1 1 calc R
H3B H -0.4790 -0.7716 -0.5863 0.045 Uiso 1 1 calc R
C4 C -0.3314(2) -0.9437(2) -0.54963(15) 0.0382(4) Uani 1 1 d .
C5 C -0.4133(2) -1.01617(19) -0.58138(14) 0.0358(4) Uani 1 1 d .
C6 C -0.5649(2) -0.96130(17) -0.62021(13) 0.0320(4) Uani 1 1 d .
C7 C -0.68877(19) -0.90560(16) -0.55994(12) 0.0288(3) Uani 1 1 d .
C8 C -0.67924(19) -0.90117(15) -0.45039(12) 0.0283(3) Uani 1 1 d .
H8A H -0.7199 -0.9637 -0.4157 0.034 Uiso 1 1 calc R
H8B H -0.5751 -0.9227 -0.4344 0.034 Uiso 1 1 calc R
C9 C -0.78014(19) -0.78746(16) -0.30743(12) 0.0285(3) Uani 1 1 d .
H9A H -0.8167 -0.7039 -0.2833 0.034 Uiso 1 1 calc R
H9B H -0.6855 -0.8314 -0.2777 0.034 Uiso 1 1 calc R
C10 C -0.89045(19) -0.85795(17) -0.27908(12) 0.0293(4) Uani 1 1 d .
C11 C -1.0389(2) -0.80177(17) -0.29987(13) 0.0305(4) Uani 1 1 d .
C12 C -1.1432(2) -0.86666(19) -0.28674(13) 0.0342(4) Uani 1 1 d .
H12A H -1.2424 -0.8274 -0.3021 0.041 Uiso 1 1 calc R
C13 C -1.0963(2) -0.98984(19) -0.25069(14) 0.0370(4) Uani 1 1 d .
C14 C -0.9509(2) -1.04869(19) -0.22550(14) 0.0379(4) Uani 1 1 d .
H14A H -0.9214 -1.1319 -0.1992 0.045 Uiso 1 1 calc R
C15 C -0.84993(19) -0.98157(18) -0.24011(12) 0.0316(4) Uani 1 1 d .
C16 C -1.2216(2) -0.6191(2) -0.36353(17) 0.0467(5) Uani 1 1 d .
H16A H -1.2315 -0.5333 -0.3864 0.070 Uiso 1 1 calc R
H16B H -1.2901 -0.6207 -0.3079 0.070 Uiso 1 1 calc R
H16C H -1.2434 -0.6618 -0.4162 0.070 Uiso 1 1 calc R
C17 C -1.3400(3) -1.0062(3) -0.2548(2) 0.0645(7) Uani 1 1 d .
H17A H -1.3925 -1.0673 -0.2413 0.097 Uiso 1 1 calc R
H17B H -1.3499 -0.9746 -0.3232 0.097 Uiso 1 1 calc R
H17C H -1.3814 -0.9380 -0.2128 0.097 Uiso 1 1 calc R
C18 C -0.6553(3) -1.1622(2) -0.1865(2) 0.0621(7) Uani 1 1 d .
H18A H -0.5506 -1.1879 -0.1745 0.093 Uiso 1 1 calc R
H18B H -0.6729 -1.2110 -0.2365 0.093 Uiso 1 1 calc R
H18C H -0.7100 -1.1753 -0.1261 0.093 Uiso 1 1 calc R
C19 C -0.8277(2) -0.54873(17) -0.43898(15) 0.0369(4) Uani 1 1 d .
H19A H -0.9234 -0.5525 -0.4583 0.044 Uiso 1 1 calc R
H19B H -0.8353 -0.5384 -0.3682 0.044 Uiso 1 1 calc R
C20 C -0.7972(2) -0.43532(17) -0.49297(14) 0.0340(4) Uani 1 1 d .
C21 C -0.7405(2) -0.3581(2) -0.44497(16) 0.0429(5) Uani 1 1 d .
H21A H -0.7192 -0.3767 -0.3781 0.052 Uiso 1 1 calc R
C22 C -0.7149(3) -0.2538(2) -0.4946(2) 0.0528(6) Uani 1 1 d .
H22A H -0.6757 -0.2027 -0.4613 0.063 Uiso 1 1 calc R
C23 C -0.7465(2) -0.2246(2) -0.59217(19) 0.0514(6) Uani 1 1 d .
H23A H -0.7295 -0.1535 -0.6254 0.062 Uiso 1 1 calc R
C24 C -0.8031(2) -0.3000(2) -0.64127(16) 0.0464(5) Uani 1 1 d .
H24A H -0.8255 -0.2800 -0.7079 0.056 Uiso 1 1 calc R
C25 C -0.8272(2) -0.40583(18) -0.59185(15) 0.0378(4) Uani 1 1 d .
H25A H -0.8641 -0.4578 -0.6258 0.045 Uiso 1 1 calc R
C26 C -0.1897(2) -1.0031(2) -0.51650(18) 0.0502(5) Uani 1 1 d .
H26A H -0.1333 -0.9549 -0.4970 0.060 Uiso 1 1 calc R
C27 C -0.1305(2) -1.1315(3) -0.5117(2) 0.0610(7) Uani 1 1 d .
H27A H -0.0358 -1.1700 -0.4876 0.073 Uiso 1 1 calc R
C28 C -0.2110(3) -1.2026(2) -0.5425(2) 0.0582(6) Uani 1 1 d .
H28A H -0.1709 -1.2899 -0.5398 0.070 Uiso 1 1 calc R
C29 C -0.3504(2) -1.1456(2) -0.57728(17) 0.0477(5) Uani 1 1 d .
H29A H -0.4041 -1.1949 -0.5986 0.057 Uiso 1 1 calc R
C30 C -0.5860(3) -0.9726(2) -0.71931(14) 0.0443(5) Uani 1 1 d .
H30A H -0.5044 -1.0110 -0.7605 0.053 Uiso 1 1 calc R
C31 C -0.7257(3) -0.9279(2) -0.75713(15) 0.0529(6) Uani 1 1 d .
H31A H -0.7381 -0.9361 -0.8236 0.064 Uiso 1 1 calc R
C32 C -0.8459(3) -0.8718(2) -0.69805(17) 0.0494(5) Uani 1 1 d .
H32A H -0.9403 -0.8404 -0.7242 0.059 Uiso 1 1 calc R
C33 C -0.8279(2) -0.86152(18) -0.60020(15) 0.0384(4) Uani 1 1 d .
H33A H -0.9109 -0.8241 -0.5598 0.046 Uiso 1 1 calc R
O1A O -0.46804(13) -0.69644(12) -0.89126(10) 0.0367(3) Uani 1 1 d .
O2A O 0.19796(14) -0.80859(14) -1.01762(10) 0.0408(3) Uani 1 1 d .
O3A O 0.33079(17) -0.45326(16) -1.17225(12) 0.0509(4) Uani 1 1 d .
O4A O -0.16209(15) -0.46785(13) -1.16624(11) 0.0418(3) Uani 1 1 d .
N1A N -0.15004(16) -0.70005(13) -0.95733(11) 0.0292(3) Uani 1 1 d .
C1A C -0.21578(19) -0.80315(15) -0.93411(14) 0.0297(4) Uani 1 1 d .
H1AA H -0.2577 -0.8170 -0.9949 0.036 Uiso 1 1 calc R
C2A C -0.3364(2) -0.78252(16) -0.85361(14) 0.0337(4) Uani 1 1 d .
H2AA H -0.3539 -0.8618 -0.8313 0.040 Uiso 1 1 calc R
H2AB H -0.3064 -0.7495 -0.7973 0.040 Uiso 1 1 calc R
C3A C -0.5777(2) -0.63629(19) -0.81943(16) 0.0416(5) Uani 1 1 d .
H3AA H -0.5358 -0.6509 -0.7543 0.050 Uiso 1 1 calc R
H3AB H -0.6616 -0.6696 -0.8165 0.050 Uiso 1 1 calc R
C4A C -0.6280(2) -0.49894(18) -0.84956(14) 0.0349(4) Uani 1 1 d .
C5A C -0.5354(2) -0.42618(17) -0.83765(13) 0.0320(4) Uani 1 1 d .
C6A C -0.3928(2) -0.47882(16) -0.78558(13) 0.0304(4) Uani 1 1 d .
C7A C -0.25895(19) -0.54686(15) -0.83088(13) 0.0286(3) Uani 1 1 d .
C8A C -0.24418(19) -0.57344(16) -0.93839(13) 0.0288(3) Uani 1 1 d .
H8AA H -0.3428 -0.5613 -0.9622 0.035 Uiso 1 1 calc R
H8AB H -0.2029 -0.5131 -0.9761 0.035 Uiso 1 1 calc R
C9A C -0.0951(2) -0.70418(17) -1.06189(13) 0.0323(4) Uani 1 1 d .
H9AA H -0.1794 -0.6678 -1.1040 0.039 Uiso 1 1 calc R
H9AB H -0.0508 -0.7915 -1.0767 0.039 Uiso 1 1 calc R
C10A C 0.0174(2) -0.63604(17) -1.08714(13) 0.0316(4) Uani 1 1 d .
C11A C 0.1651(2) -0.69164(18) -1.06484(13) 0.0334(4) Uani 1 1 d .
C12A C 0.2744(2) -0.6344(2) -1.09046(13) 0.0364(4) Uani 1 1 d .
H12B H 0.3728 -0.6734 -1.0732 0.044 Uiso 1 1 calc R
C13A C 0.2334(2) -0.5186(2) -1.14205(13) 0.0374(4) Uani 1 1 d .
C14A C 0.0891(2) -0.46031(19) -1.16831(14) 0.0362(4) Uani 1 1 d .
H14B H 0.0633 -0.3821 -1.2038 0.043 Uiso 1 1 calc R
C15A C -0.01708(19) -0.51959(18) -1.14122(13) 0.0326(4) Uani 1 1 d .
C16A C 0.3495(2) -0.8829(2) -1.01866(16) 0.0454(5) Uani 1 1 d .
H16D H 0.3585 -0.9628 -0.9830 0.068 Uiso 1 1 calc R
H16E H 0.4070 -0.8405 -0.9876 0.068 Uiso 1 1 calc R
H16F H 0.3861 -0.8958 -1.0861 0.068 Uiso 1 1 calc R
C17A C 0.4739(3) -0.4979(3) -1.1342(2) 0.0624(7) Uani 1 1 d .
H17D H 0.5316 -0.4442 -1.1603 0.094 Uiso 1 1 calc R
H17E H 0.5221 -0.5820 -1.1531 0.094 Uiso 1 1 calc R
H17F H 0.4659 -0.4981 -1.0630 0.094 Uiso 1 1 calc R
C18A C -0.1931(2) -0.3655(2) -1.23823(18) 0.0496(5) Uani 1 1 d .
H18D H -0.2980 -0.3372 -1.2498 0.074 Uiso 1 1 calc R
H18E H -0.1379 -0.3914 -1.2990 0.074 Uiso 1 1 calc R
H18F H -0.1645 -0.2981 -1.2150 0.074 Uiso 1 1 calc R
C19A C -0.0905(2) -0.92290(17) -0.90463(15) 0.0361(4) Uani 1 1 d .
H19C H -0.0051 -0.9292 -0.9504 0.043 Uiso 1 1 calc R
H19D H -0.0601 -0.9167 -0.8387 0.043 Uiso 1 1 calc R
C20A C -0.13467(19) -1.03915(16) -0.90493(14) 0.0322(4) Uani 1 1 d .
C21A C -0.1715(2) -1.0738(2) -0.99219(16) 0.0440(5) Uani 1 1 d .
H21B H -0.1671 -1.0241 -1.0506 0.053 Uiso 1 1 calc R
C22A C -0.2143(3) -1.1783(2) -0.9958(2) 0.0625(7) Uani 1 1 d .
H22B H -0.2385 -1.1992 -1.0561 0.075 Uiso 1 1 calc R
C23A C -0.2219(3) -1.2516(2) -0.9130(3) 0.0717(9) Uani 1 1 d .
H23B H -0.2513 -1.3232 -0.9159 0.086 Uiso 1 1 calc R
C24A C -0.1863(3) -1.2212(2) -0.8243(2) 0.0711(9) Uani 1 1 d .
H24B H -0.1916 -1.2722 -0.7668 0.085 Uiso 1 1 calc R
C25A C -0.1422(3) -1.1146(2) -0.81944(17) 0.0517(6) Uani 1 1 d .
H25B H -0.1179 -1.0941 -0.7590 0.062 Uiso 1 1 calc R
C26A C -0.7635(2) -0.4440(2) -0.89297(16) 0.0434(5) Uani 1 1 d .
H26B H -0.8252 -0.4928 -0.9012 0.052 Uiso 1 1 calc R
C27A C -0.8085(2) -0.3185(2) -0.92416(16) 0.0483(5) Uani 1 1 d .
H27B H -0.8994 -0.2827 -0.9541 0.058 Uiso 1 1 calc R
C28A C -0.7194(2) -0.2467(2) -0.91102(16) 0.0475(5) Uani 1 1 d .
H28B H -0.7501 -0.1613 -0.9312 0.057 Uiso 1 1 calc R
C29A C -0.5836(2) -0.30007(19) -0.86780(15) 0.0398(4) Uani 1 1 d .
H29B H -0.5237 -0.2500 -0.8589 0.048 Uiso 1 1 calc R
C30A C -0.3951(2) -0.4551(2) -0.68670(15) 0.0421(4) Uani 1 1 d .
H30B H -0.4847 -0.4100 -0.6559 0.050 Uiso 1 1 calc R
C31A C -0.2690(3) -0.4963(2) -0.63317(15) 0.0490(5) Uani 1 1 d .
H31B H -0.2730 -0.4793 -0.5667 0.059 Uiso 1 1 calc R
C32A C -0.1368(3) -0.5626(2) -0.67796(16) 0.0465(5) Uani 1 1 d .
H32B H -0.0505 -0.5911 -0.6420 0.056 Uiso 1 1 calc R
C33A C -0.1319(2) -0.58695(18) -0.77588(15) 0.0378(4) Uani 1 1 d .
H33B H -0.0414 -0.6313 -0.8060 0.045 Uiso 1 1 calc R

loop_
_atom_site_aniso_label
_atom_site_aniso_U_11
_atom_site_aniso_U_22
_atom_site_aniso_U_33
_atom_site_aniso_U_23
_atom_site_aniso_U_13
_atom_site_aniso_U_12
O1 0.0291(6) 0.0327(7) 0.0397(7) -0.0066(5) -0.0031(5) -0.0078(5)
O2 0.0315(7) 0.0379(8) 0.0534(8) 0.0102(6) -0.0064(6) -0.0105(6)
O3 0.0403(8) 0.0494(9) 0.0633(9) 0.0162(7) -0.0108(7) -0.0262(7)
O4 0.0320(7) 0.0308(7) 0.0528(8) 0.0022(6) -0.0035(6) -0.0103(6)
N1 0.0282(7) 0.0263(7) 0.0262(7) -0.0037(5) 0.0011(5) -0.0093(6)
C1 0.0279(8) 0.0260(8) 0.0304(8) -0.0022(7) 0.0016(6) -0.0083(7)
C2 0.0316(9) 0.0286(9) 0.0407(9) -0.0047(7) -0.0010(7) -0.0125(7)
C3 0.0330(9) 0.0423(11) 0.0411(10) -0.0063(8) 0.0049(8) -0.0194(8)
C4 0.0311(9) 0.0437(11) 0.0416(10) -0.0115(8) 0.0078(8) -0.0134(8)
C5 0.0317(9) 0.0394(10) 0.0370(10) -0.0108(8) 0.0089(7) -0.0120(8)
C6 0.0388(10) 0.0307(9) 0.0315(9) -0.0048(7) 0.0028(7) -0.0178(8)
C7 0.0322(9) 0.0256(8) 0.0308(8) -0.0018(7) -0.0029(7) -0.0115(7)
C8 0.0284(8) 0.0259(8) 0.0301(8) -0.0011(7) -0.0002(6) -0.0081(7)
C9 0.0286(8) 0.0306(9) 0.0277(8) -0.0021(7) -0.0006(6) -0.0114(7)
C10 0.0319(9) 0.0341(9) 0.0243(8) -0.0050(7) 0.0020(6) -0.0132(7)
C11 0.0320(9) 0.0313(9) 0.0291(8) -0.0028(7) 0.0015(7) -0.0113(7)
C12 0.0304(9) 0.0392(10) 0.0341(9) 0.0011(8) -0.0011(7) -0.0133(8)
C13 0.0368(10) 0.0433(11) 0.0363(9) 0.0028(8) -0.0018(8) -0.0214(9)
C14 0.0395(10) 0.0341(10) 0.0408(10) 0.0091(8) -0.0032(8) -0.0153(8)
C15 0.0292(9) 0.0380(10) 0.0286(8) 0.0014(7) -0.0013(7) -0.0126(8)
C16 0.0427(11) 0.0344(10) 0.0616(13) 0.0046(9) -0.0166(10) -0.0091(9)
C17 0.0402(12) 0.0661(16) 0.0935(19) 0.0255(14) -0.0109(12) -0.0325(12)
C18 0.0403(12) 0.0495(14) 0.0891(18) 0.0295(13) -0.0099(12) -0.0109(11)
C19 0.0353(10) 0.0272(9) 0.0445(10) 0.0002(8) 0.0069(8) -0.0069(8)
C20 0.0298(9) 0.0249(8) 0.0434(10) -0.0032(7) 0.0062(7) -0.0040(7)
C21 0.0425(11) 0.0351(10) 0.0500(12) -0.0034(9) -0.0045(9) -0.0096(8)
C22 0.0486(13) 0.0345(11) 0.0793(17) -0.0128(11) 0.0014(11) -0.0168(10)
C23 0.0451(12) 0.0317(10) 0.0722(15) 0.0048(10) 0.0174(11) -0.0105(9)
C24 0.0432(11) 0.0424(11) 0.0429(11) 0.0067(9) 0.0092(9) -0.0026(9)
C25 0.0338(9) 0.0356(10) 0.0420(10) -0.0051(8) 0.0041(8) -0.0084(8)
C26 0.0294(10) 0.0571(13) 0.0663(14) -0.0226(11) 0.0050(9) -0.0127(9)
C27 0.0306(11) 0.0640(16) 0.0782(17) -0.0207(13) 0.0029(11) 0.0036(11)
C28 0.0413(12) 0.0407(12) 0.0848(18) -0.0176(12) 0.0071(11) 0.0005(10)
C29 0.0400(11) 0.0437(12) 0.0602(13) -0.0192(10) 0.0110(9) -0.0127(9)
C30 0.0629(13) 0.0489(12) 0.0303(9) -0.0080(8) 0.0078(9) -0.0313(10)
C31 0.0844(17) 0.0540(13) 0.0311(10) 0.0021(9) -0.0146(11) -0.0355(13)
C32 0.0591(13) 0.0381(11) 0.0521(12) -0.0007(9) -0.0266(11) -0.0124(10)
C33 0.0391(10) 0.0328(10) 0.0450(11) -0.0065(8) -0.0101(8) -0.0107(8)
O1A 0.0281(6) 0.0333(7) 0.0472(7) -0.0088(6) 0.0031(5) -0.0067(5)
O2A 0.0351(7) 0.0412(8) 0.0457(8) 0.0027(6) 0.0024(6) -0.0138(6)
O3A 0.0436(8) 0.0627(10) 0.0559(9) 0.0134(8) -0.0076(7) -0.0341(8)
O4A 0.0312(7) 0.0391(8) 0.0546(8) 0.0020(6) -0.0003(6) -0.0117(6)
N1A 0.0291(7) 0.0237(7) 0.0373(8) -0.0060(6) 0.0052(6) -0.0122(6)
C1A 0.0273(8) 0.0218(8) 0.0410(9) -0.0025(7) -0.0007(7) -0.0089(7)
C2A 0.0328(9) 0.0240(8) 0.0457(10) -0.0004(7) 0.0024(8) -0.0119(7)
C3A 0.0340(10) 0.0353(10) 0.0557(12) -0.0067(9) 0.0117(9) -0.0127(8)
C4A 0.0299(9) 0.0350(10) 0.0376(9) -0.0070(8) 0.0057(7) -0.0069(8)
C5A 0.0298(9) 0.0316(9) 0.0321(8) -0.0053(7) 0.0062(7) -0.0066(7)
C6A 0.0333(9) 0.0247(8) 0.0330(9) -0.0016(7) 0.0002(7) -0.0090(7)
C7A 0.0317(9) 0.0212(7) 0.0354(9) -0.0008(6) -0.0016(7) -0.0120(7)
C8A 0.0284(8) 0.0243(8) 0.0348(9) -0.0030(6) 0.0020(7) -0.0103(7)
C9A 0.0311(9) 0.0307(9) 0.0382(9) -0.0092(7) 0.0054(7) -0.0133(7)
C10A 0.0323(9) 0.0356(9) 0.0313(8) -0.0094(7) 0.0069(7) -0.0168(7)
C11A 0.0381(10) 0.0377(10) 0.0265(8) -0.0048(7) 0.0032(7) -0.0150(8)
C12A 0.0320(9) 0.0490(11) 0.0320(9) -0.0027(8) -0.0011(7) -0.0178(8)
C13A 0.0395(10) 0.0489(12) 0.0314(9) -0.0034(8) 0.0014(7) -0.0253(9)
C14A 0.0397(10) 0.0380(10) 0.0355(9) 0.0000(8) 0.0000(8) -0.0194(8)
C15A 0.0295(9) 0.0350(9) 0.0349(9) -0.0077(7) 0.0033(7) -0.0117(7)
C16A 0.0402(11) 0.0454(12) 0.0466(11) 0.0000(9) 0.0034(9) -0.0092(9)
C17A 0.0409(12) 0.0841(19) 0.0714(16) 0.0172(14) -0.0093(11) -0.0373(13)
C18A 0.0398(11) 0.0432(12) 0.0637(14) 0.0053(10) -0.0077(10) -0.0110(9)
C19A 0.0297(9) 0.0276(9) 0.0514(11) -0.0034(8) -0.0036(8) -0.0089(7)
C20A 0.0291(9) 0.0224(8) 0.0422(10) -0.0031(7) 0.0042(7) -0.0049(7)
C21A 0.0508(12) 0.0334(10) 0.0481(11) -0.0056(9) -0.0038(9) -0.0122(9)
C22A 0.0625(16) 0.0435(13) 0.0871(19) -0.0214(13) 0.0006(13) -0.0205(12)
C23A 0.0699(18) 0.0375(13) 0.111(2) -0.0220(14) 0.0325(16) -0.0249(12)
C24A 0.0819(19) 0.0318(11) 0.0822(19) 0.0123(12) 0.0431(15) -0.0064(12)
C25A 0.0630(14) 0.0338(10) 0.0443(11) 0.0013(9) 0.0137(10) 0.0007(10)
C26A 0.0270(9) 0.0510(12) 0.0510(11) -0.0168(10) 0.0037(8) -0.0079(9)
C27A 0.0351(11) 0.0546(14) 0.0455(11) -0.0066(10) -0.0033(9) 0.0017(10)
C28A 0.0451(12) 0.0379(11) 0.0484(12) 0.0031(9) 0.0032(9) 0.0007(9)
C29A 0.0377(10) 0.0329(10) 0.0451(11) -0.0024(8) 0.0055(8) -0.0070(8)
C30A 0.0509(12) 0.0380(10) 0.0361(10) -0.0068(8) 0.0038(8) -0.0120(9)
C31A 0.0683(15) 0.0472(12) 0.0332(10) -0.0049(9) -0.0102(10) -0.0182(11)
C32A 0.0534(13) 0.0393(11) 0.0491(11) -0.0009(9) -0.0210(10) -0.0140(9)
C33A 0.0345(10) 0.0318(9) 0.0478(11) -0.0011(8) -0.0061(8) -0.0109(8)

loop_
_atom_type_symbol
_atom_type_description
_atom_type_scat_dispersion_real
_atom_type_scat_dispersion_imag
_atom_type_scat_source
C C 0.0033 0.0016 'International Tables Vol C Tables 4.2.6.8 and 6.1.1.4'
H H 0.0000 0.0000 'International Tables Vol C Tables 4.2.6.8 and 6.1.1.4'
N N 0.0061 0.0033 'International Tables Vol C Tables 4.2.6.8 and 6.1.1.4'
O O 0.0106 0.0060 'International Tables Vol C Tables 4.2.6.8 and 6.1.1.4'

loop_
_geom_angle_atom_site_label_1
_geom_angle_atom_site_label_2
_geom_angle_atom_site_label_3
_geom_angle
C2 O1 C3 114.97(14)
C15 O2 C18 117.12(16)
C13 O3 C17 117.54(17)
C11 O4 C16 118.15(15)
C8 N1 C1 115.79(12)
C8 N1 C9 110.03(13)
C1 N1 C9 116.31(13)
N1 C1 C2 116.44(14)
N1 C1 C19 109.57(13)
C2 C1 C19 109.88(15)
O1 C2 C1 113.61(14)
O1 C3 C4 106.67(15)
C26 C4 C5 119.01(19)
C26 C4 C3 118.59(18)
C5 C4 C3 122.28(17)
C29 C5 C4 118.68(18)
C29 C5 C6 118.17(18)
C4 C5 C6 123.15(17)
C7 C6 C30 118.46(18)
C7 C6 C5 122.45(15)
C30 C6 C5 118.97(17)
C33 C7 C6 119.35(16)
C33 C7 C8 118.26(16)
C6 C7 C8 122.18(15)
N1 C8 C7 112.62(13)
N1 C9 C10 108.91(13)
C15 C10 C11 117.15(16)
C15 C10 C9 123.30(16)
C11 C10 C9 119.33(16)
O4 C11 C10 115.17(15)
O4 C11 C12 122.57(16)
C10 C11 C12 122.26(17)
C13 C12 C11 118.19(17)
O3 C13 C12 123.41(17)
O3 C13 C14 114.85(17)
C12 C13 C14 121.74(17)
C13 C14 C15 118.52(18)
O2 C15 C14 122.33(17)
O2 C15 C10 115.59(16)
C14 C15 C10 122.06(17)
C20 C19 C1 114.16(15)
C21 C20 C25 118.43(18)
C21 C20 C19 121.15(18)
C25 C20 C19 120.41(18)
C22 C21 C20 120.7(2)
C23 C22 C21 120.4(2)
C22 C23 C24 119.8(2)
C23 C24 C25 119.9(2)
C20 C25 C24 120.71(19)
C27 C26 C4 121.3(2)
C28 C27 C26 119.7(2)
C27 C28 C29 120.0(2)
C28 C29 C5 121.3(2)
C31 C30 C6 120.8(2)
C32 C31 C30 120.33(18)
C31 C32 C33 119.7(2)
C32 C33 C7 121.3(2)
C2A O1A C3A 116.00(15)
C11A O2A C16A 117.24(15)
C13A O3A C17A 117.20(17)
C15A O4A C18A 116.89(16)
C8A N1A C9A 110.02(13)
C8A N1A C1A 117.15(13)
C9A N1A C1A 108.07(13)
N1A C1A C2A 115.98(14)
N1A C1A C19A 108.28(14)
C2A C1A C19A 108.51(15)
O1A C2A C1A 108.85(15)
O1A C3A C4A 107.75(16)
C26A C4A C5A 119.55(18)
C26A C4A C3A 120.45(19)
C5A C4A C3A 119.95(17)
C29A C5A C4A 118.69(17)
C29A C5A C6A 119.46(17)
C4A C5A C6A 121.64(16)
C30A C6A C7A 118.91(17)
C30A C6A C5A 117.10(16)
C7A C6A C5A 123.97(15)
C33A C7A C6A 118.82(16)
C33A C7A C8A 118.30(16)
C6A C7A C8A 122.81(15)
N1A C8A C7A 113.70(14)
N1A C9A C10A 114.01(14)
C11A C10A C15A 116.55(16)
C11A C10A C9A 120.74(17)
C15A C10A C9A 122.48(17)
O2A C11A C10A 115.59(16)
O2A C11A C12A 121.57(17)
C10A C11A C12A 122.82(18)
C13A C12A C11A 118.03(18)
O3A C13A C14A 114.74(18)
O3A C13A C12A 123.59(18)
C14A C13A C12A 121.67(17)
C13A C14A C15A 118.81(18)
O4A C15A C14A 121.85(17)
O4A C15A C10A 116.08(16)
C14A C15A C10A 122.07(17)
C20A C19A C1A 113.12(15)
C21A C20A C25A 117.8(2)
C21A C20A C19A 119.91(18)
C25A C20A C19A 122.3(2)
C22A C21A C20A 121.9(2)
C23A C22A C21A 120.4(3)
C22A C23A C24A 119.9(2)
C23A C24A C25A 120.4(2)
C20A C25A C24A 119.6(2)
C27A C26A C4A 120.9(2)
C28A C27A C26A 119.64(19)
C27A C28A C29A 120.2(2)
C5A C29A C28A 121.0(2)
C31A C30A C6A 121.56(19)
C30A C31A C32A 119.55(19)
C31A C32A C33A 119.88(19)
C32A C33A C7A 121.26(19)

loop_
_geom_bond_atom_site_label_1
_geom_bond_atom_site_label_2
_geom_bond_distance
O1 C2 1.430(2)
O1 C3 1.440(2)
O2 C15 1.379(2)
O2 C18 1.423(3)
O3 C13 1.372(2)
O3 C17 1.422(3)
O4 C11 1.364(2)
O4 C16 1.421(2)
N1 C8 1.470(2)
N1 C1 1.473(2)
N1 C9 1.475(2)
C1 C2 1.534(2)
C1 C19 1.548(2)
C3 C4 1.502(3)
C4 C26 1.394(3)
C4 C5 1.406(3)
C5 C29 1.397(3)
C5 C6 1.496(3)
C6 C7 1.402(3)
C6 C30 1.405(3)
C7 C33 1.395(2)
C7 C8 1.512(2)
C9 C10 1.516(2)
C10 C15 1.396(2)
C10 C11 1.396(2)
C11 C12 1.401(3)
C12 C13 1.380(3)
C13 C14 1.390(3)
C14 C15 1.394(3)
C19 C20 1.519(3)
C20 C21 1.389(3)
C20 C25 1.389(3)
C21 C22 1.388(3)
C22 C23 1.374(4)
C23 C24 1.381(4)
C24 C25 1.396(3)
C26 C27 1.383(3)
C27 C28 1.378(4)
C28 C29 1.380(3)
C30 C31 1.387(3)
C31 C32 1.371(4)
C32 C33 1.379(3)
O1A C2A 1.423(2)
O1A C3A 1.434(2)
O2A C11A 1.372(2)
O2A C16A 1.427(2)
O3A C13A 1.377(2)
O3A C17A 1.416(3)
O4A C15A 1.376(2)
O4A C18A 1.421(3)
N1A C8A 1.470(2)
N1A C9A 1.487(2)
N1A C1A 1.488(2)
C1A C2A 1.514(3)
C1A C19A 1.545(2)
C3A C4A 1.505(3)
C4A C26A 1.395(3)
C4A C5A 1.405(3)
C5A C29A 1.389(3)
C5A C6A 1.503(3)
C6A C30A 1.398(3)
C6A C7A 1.404(2)
C7A C33A 1.399(2)
C7A C8A 1.514(2)
C9A C10A 1.509(2)
C10A C11A 1.394(3)
C10A C15A 1.407(3)
C11A C12A 1.397(3)
C12A C13A 1.386(3)
C13A C14A 1.384(3)
C14A C15A 1.391(3)
C19A C20A 1.500(3)
C20A C21A 1.387(3)
C20A C25A 1.395(3)
C21A C22A 1.370(3)
C22A C23A 1.353(4)
C23A C24A 1.380(5)
C24A C25A 1.404(4)
C26A C27A 1.386(3)
C27A C28A 1.374(3)
C28A C29A 1.394(3)
C30A C31A 1.381(3)
C31A C32A 1.384(3)
C32A C33A 1.384(3)

loop_
_geom_torsion_atom_site_label_1
_geom_torsion_atom_site_label_2
_geom_torsion_atom_site_label_3
_geom_torsion_atom_site_label_4
_geom_torsion
C8 N1 C1 C2 -70.61(18)
C9 N1 C1 C2 60.94(19)
C8 N1 C1 C19 163.95(15)
C9 N1 C1 C19 -64.49(18)
C3 O1 C2 C1 71.89(19)
N1 C1 C2 O1 54.1(2)
C19 C1 C2 O1 179.41(15)
C2 O1 C3 C4 -153.74(15)
O1 C3 C4 C26 -77.1(2)
O1 C3 C4 C5 98.8(2)
C26 C4 C5 C29 0.9(3)
C3 C4 C5 C29 -175.04(18)
C26 C4 C5 C6 -178.67(18)
C3 C4 C5 C6 5.4(3)
C29 C5 C6 C7 110.5(2)
C4 C5 C6 C7 -70.0(2)
C29 C5 C6 C30 -65.5(2)
C4 C5 C6 C30 114.1(2)
C30 C6 C7 C33 -1.1(3)
C5 C6 C7 C33 -177.03(17)
C30 C6 C7 C8 173.64(16)
C5 C6 C7 C8 -2.3(3)
C1 N1 C8 C7 -60.46(18)
C9 N1 C8 C7 165.10(14)
C33 C7 C8 N1 -50.2(2)
C6 C7 C8 N1 135.06(16)
C8 N1 C9 C10 -70.11(17)
C1 N1 C9 C10 155.71(14)
N1 C9 C10 C15 104.45(18)
N1 C9 C10 C11 -70.00(19)
C16 O4 C11 C10 175.67(16)
C16 O4 C11 C12 -4.0(3)
C15 C10 C11 O4 177.64(15)
C9 C10 C11 O4 -7.6(2)
C15 C10 C11 C12 -2.7(2)
C9 C10 C11 C12 172.07(16)
O4 C11 C12 C13 -179.48(17)
C10 C11 C12 C13 0.9(3)
C17 O3 C13 C12 -2.9(3)
C17 O3 C13 C14 176.4(2)
C11 C12 C13 O3 -179.22(17)
C11 C12 C13 C14 1.5(3)
O3 C13 C14 C15 178.74(17)
C12 C13 C14 C15 -1.9(3)
C18 O2 C15 C14 3.0(3)
C18 O2 C15 C10 -175.43(19)
C13 C14 C15 O2 -178.42(17)
C13 C14 C15 C10 0.0(3)
C11 C10 C15 O2 -179.25(15)
C9 C10 C15 O2 6.2(2)
C11 C10 C15 C14 2.3(2)
C9 C10 C15 C14 -172.29(16)
N1 C1 C19 C20 -171.47(15)
C2 C1 C19 C20 59.4(2)
C1 C19 C20 C21 -101.7(2)
C1 C19 C20 C25 79.0(2)
C25 C20 C21 C22 0.2(3)
C19 C20 C21 C22 -179.13(18)
C20 C21 C22 C23 0.5(3)
C21 C22 C23 C24 -0.4(3)
C22 C23 C24 C25 -0.4(3)
C21 C20 C25 C24 -1.0(3)
C19 C20 C25 C24 178.32(17)
C23 C24 C25 C20 1.1(3)
C5 C4 C26 C27 -1.9(3)
C3 C4 C26 C27 174.2(2)
C4 C26 C27 C28 1.7(4)
C26 C27 C28 C29 -0.4(4)
C27 C28 C29 C5 -0.6(4)
C4 C5 C29 C28 0.3(3)
C6 C5 C29 C28 179.9(2)
C7 C6 C30 C31 1.1(3)
C5 C6 C30 C31 177.16(19)
C6 C30 C31 C32 0.0(3)
C30 C31 C32 C33 -1.0(3)
C31 C32 C33 C7 1.0(3)
C6 C7 C33 C32 0.1(3)
C8 C7 C33 C32 -174.85(18)
C8A N1A C1A C2A -27.6(2)
C9A N1A C1A C2A -152.46(15)
C8A N1A C1A C19A -149.78(15)
C9A N1A C1A C19A 85.34(17)
C3A O1A C2A C1A -160.93(15)
N1A C1A C2A O1A 74.77(19)
C19A C1A C2A O1A -163.15(14)
C2A O1A C3A C4A 132.33(17)
O1A C3A C4A C26A 103.4(2)
O1A C3A C4A C5A -74.0(2)
C26A C4A C5A C29A 1.4(3)
C3A C4A C5A C29A 178.83(17)
C26A C4A C5A C6A 176.05(16)
C3A C4A C5A C6A -6.5(3)
C29A C5A C6A C30A 76.7(2)
C4A C5A C6A C30A -97.9(2)
C29A C5A C6A C7A -101.7(2)
C4A C5A C6A C7A 83.7(2)
C30A C6A C7A C33A -1.0(3)
C5A C6A C7A C33A 177.45(17)
C30A C6A C7A C8A -177.84(16)
C5A C6A C7A C8A 0.6(3)
C9A N1A C8A C7A -158.62(14)
C1A N1A C8A C7A 77.48(18)
C33A C7A C8A N1A 43.3(2)
C6A C7A C8A N1A -139.81(16)
C8A N1A C9A C10A 70.41(19)
C1A N1A C9A C10A -160.56(15)
N1A C9A C10A C11A 80.4(2)
N1A C9A C10A C15A -105.23(19)
C16A O2A C11A C10A 162.33(16)
C16A O2A C11A C12A -16.2(3)
C15A C10A C11A O2A -175.98(15)
C9A C10A C11A O2A -1.3(2)
C15A C10A C11A C12A 2.6(3)
C9A C10A C11A C12A 177.22(17)
O2A C11A C12A C13A 177.09(16)
C10A C11A C12A C13A -1.4(3)
C17A O3A C13A C14A 170.0(2)
C17A O3A C13A C12A -10.8(3)
C11A C12A C13A O3A -179.40(18)
C11A C12A C13A C14A -0.3(3)
O3A C13A C14A C15A 179.79(17)
C12A C13A C14A C15A 0.6(3)
C18A O4A C15A C14A 13.2(3)
C18A O4A C15A C10A -166.50(18)
C13A C14A C15A O4A -178.97(16)
C13A C14A C15A C10A 0.7(3)
C11A C10A C15A O4A 177.49(15)
C9A C10A C15A O4A 2.9(2)
C11A C10A C15A C14A -2.2(3)
C9A C10A C15A C14A -176.78(17)
N1A C1A C19A C20A -165.04(15)
C2A C1A C19A C20A 68.3(2)
C1A C19A C20A C21A 63.6(2)
C1A C19A C20A C25A -115.6(2)
C25A C20A C21A C22A 0.0(3)
C19A C20A C21A C22A -179.2(2)
C20A C21A C22A C23A 0.0(4)
C21A C22A C23A C24A -0.1(4)
C22A C23A C24A C25A 0.0(4)
C21A C20A C25A C24A -0.1(3)
C19A C20A C25A C24A 179.09(19)
C23A C24A C25A C20A 0.1(4)
C5A C4A C26A C27A -0.3(3)
C3A C4A C26A C27A -177.71(18)
C4A C26A C27A C28A -0.9(3)
C26A C27A C28A C29A 0.9(3)
C4A C5A C29A C28A -1.4(3)
C6A C5A C29A C28A -176.17(17)
C27A C28A C29A C5A 0.3(3)
C7A C6A C30A C31A 0.4(3)
C5A C6A C30A C31A -178.11(19)
C6A C30A C31A C32A 0.0(3)
C30A C31A C32A C33A 0.1(3)
C31A C32A C33A C7A -0.7(3)
C6A C7A C33A C32A 1.1(3)
C8A C7A C33A C32A 178.15(17)
